data_1549434
loop_
_publ_author_name
'Caputo, Dimitri F. J.'
'Arroniz, Carlos'
'D\"urr, Alexander B'
'Mousseau, James J.'
'Stepan, Antonia F.'
'Mansfield, Steven J.'
'Anderson, Edward A.'

_publ_section_title
;
 Synthesis and applications of highly functionalized 1-halo-3-substituted
 bicyclo[1.1.1]pentanes.
;
_journal_issue 23
_journal_name_full 'Chemical science'
_journal_page_first 5295
_journal_page_last 5300
_journal_paper_doi 10.1039/c8sc01355a
_journal_volume 9
_journal_year 2018
_chemical_compound_source synthetic
_chemical_formula_moiety 'C8 H12 Br1 N1 O2'
_chemical_formula_sum 'C8 H12 Br N O2'
_chemical_formula_weight 234.09
_chemical_melting_point 352.5(5)
_space_group_IT_number 2
_space_group_name_Hall '-P 1'
_space_group_name_H-M_alt 'P -1'
_symmetry_cell_setting triclinic
_symmetry_space_group_name_Hall '-P 1'
_symmetry_space_group_name_H-M 'P -1'
_atom_sites_solution_hydrogens difmap
_atom_sites_solution_primary other
_audit_creation_date 2017-10-30
_audit_creation_method CRYSTALS_ver_14.61_build_6236
_audit_update_record
;
2018-02-21 deposited with the CCDC.
2018-05-21 downloaded from the CCDC.
;
_cell_angle_alpha 72.797(4)
_cell_angle_beta 86.293(4)
_cell_angle_gamma 89.879(3)
_cell_formula_units_Z 4
_cell_length_a 7.0213(3)
_cell_length_b 11.7894(5)
_cell_length_c 12.2156(5)
_cell_measurement_reflns_used 7769
_cell_measurement_temperature 150
_cell_measurement_theta_max 76
_cell_measurement_theta_min 6
_cell_volume 963.76(7)
_computing_cell_refinement 'CrysAlisPro, (Agilent, 2011)'
_computing_data_collection 'SuperNova, (Oxford Diffraction, 2010)'
_computing_data_reduction 'CrysAlisPro, (Agilent, 2011)'
_computing_molecular_graphics 'CAMERON (Watkin et al., 1996)'
_computing_publication_material 'CRYSTALS (Betteridge et al., 2003)'
_computing_structure_refinement 'CRYSTALS (Betteridge et al., 2003)'
_computing_structure_solution 'Superflip (Palatinus & Chapuis, 2007)'
_diffrn_ambient_temperature 150
_diffrn_measured_fraction_theta_full 0.996
_diffrn_measured_fraction_theta_max 0.987
_diffrn_measurement_device Area
_diffrn_measurement_device_type 'Oxford Diffraction SuperNova'
_diffrn_measurement_method \w
_diffrn_radiation_monochromator graphite
_diffrn_radiation_type 'Cu K\a'
_diffrn_radiation_wavelength 1.54184
_diffrn_reflns_av_R_equivalents 0.0503
_diffrn_reflns_av_sigmaI/netI 0.0605
_diffrn_reflns_limit_h_max 8
_diffrn_reflns_limit_h_min -8
_diffrn_reflns_limit_k_max 14
_diffrn_reflns_limit_k_min -13
_diffrn_reflns_limit_l_max 15
_diffrn_reflns_limit_l_min -15
_diffrn_reflns_number 16923
_diffrn_reflns_theta_full 74.196
_diffrn_reflns_theta_max 76.491
_diffrn_reflns_theta_min 3.797
_diffrn_standards_number 0
_exptl_absorpt_coefficient_mu 5.523
_exptl_absorpt_correction_T_max 0.72
_exptl_absorpt_correction_T_min 0.48
_exptl_absorpt_correction_type multi-scan
_exptl_absorpt_process_details 'CrysAlisPro, (Agilent, 2011)'
_exptl_crystal_colour clear_pale_colourless
_exptl_crystal_density_diffrn 1.613
_exptl_crystal_density_meas ?
_exptl_crystal_density_method 'not measured'
_exptl_crystal_description plate
_exptl_crystal_F_000 472
_exptl_crystal_size_max 0.27
_exptl_crystal_size_mid 0.08
_exptl_crystal_size_min 0.06
_refine_diff_density_max 0.52
_refine_diff_density_min -0.68
_refine_ls_extinction_method None
_refine_ls_goodness_of_fit_ref 1.0080
_refine_ls_hydrogen_treatment constr
_refine_ls_matrix_type full
_refine_ls_number_parameters 311
_refine_ls_number_reflns 3998
_refine_ls_number_restraints 948
_refine_ls_R_factor_all 0.0378
_refine_ls_R_factor_gt 0.0328
_refine_ls_shift/su_max 0.0010829
_refine_ls_shift/su_mean 0.0000531
_refine_ls_structure_factor_coef Fsqd
_refine_ls_weighting_details
;
 Method= Modified Sheldrick 
 w=1/[\s^2^(F^2^) + ( 0.05P)^2^ + 0.45P] 
 ,where P=(max(Fo^2^,0) + 2Fc^2^)/3 
;
_refine_ls_weighting_scheme calc
_refine_ls_wR_factor_all 0.0875
_refine_ls_wR_factor_gt 0.0824
_refine_ls_wR_factor_ref 0.0875
_reflns_limit_h_max 8
_reflns_limit_h_min -8
_reflns_limit_k_max 14
_reflns_limit_k_min -13
_reflns_limit_l_max 15
_reflns_limit_l_min 0
_reflns_number_gt 3545
_reflns_number_total 3999
_reflns_threshold_expression I>2.0\s(I)
_oxford_diffrn_Wilson_B_factor 3.29
_oxford_diffrn_Wilson_scale 0.03
_oxford_refine_ls_r_factor_ref 0.0378
_oxford_refine_ls_scale 5.71(9)
_oxford_reflns_number_all 3998
_oxford_reflns_threshold_expression_ref I>-3.0\s(I)
_oxford_structure_analysis_title 070eaa17
_cod_data_source_file c8sc01355a2.cif
_cod_data_source_block 6b
_cod_depositor_comments
;
The following automatic conversions were performed:

'_chemical_melting_point' value '352-353' was changed to '352.5(5)' -
the average value was taken and precision was estimated.

'_atom_sites_solution_primary' value 'Other' changed to 'other'
according to
/home/data/users/saulius/crontab/automatic-downloads/rss-feeds/RSC/lib/dictionaries/cif_core.dic
dictionary named 'cif_core.dic' version 2.4.2 from 2011-04-26.

'_exptl_crystal_density_meas' value 'not measured' was changed to '?'
- the value is perceived as not measured.

Automatic conversion script
Id: cif_fix_values 4973 2017-02-22 13:04:09Z antanas 

 Adding full bibliography for 1549433--1549437.cif.
;
_cod_original_formula_sum 'C8 H12 Br1 N1 O2'
_cod_database_code 1549434

loop_
_symmetry_equiv_pos_as_xyz
x,y,z
-x,-y,-z

loop_
_atom_site_label
_atom_site_type_symbol
_atom_site_fract_x
_atom_site_fract_y
_atom_site_fract_z
_atom_site_U_iso_or_equiv
_atom_site_occupancy
_atom_site_adp_type
_atom_site_refinement_flags_posn
_atom_site_refinement_flags_occupancy
_atom_site_disorder_assembly
_atom_site_disorder_group
Br1 Br 0.49363(4) 0.64360(2) 0.57588(2) 0.0426 1.0000 Uani D . . .
C2 C 0.27607(16) 0.55431(9) 0.66507(9) 0.0331 1.0000 Uani D . . .
C3 C 0.2410(8) 0.5212(8) 0.79649(16) 0.0358 0.63(3) Uani D P 3 1
C4 C 0.0706(2) 0.47012(14) 0.74911(13) 0.0293 1.0000 Uani D . . .
C5 C 0.0664(3) 0.5908(5) 0.6525(6) 0.0341 0.63(3) Uani D P 3 1
C6 C 0.2184(8) 0.4270(3) 0.6700(7) 0.0357 0.63(3) Uani D P 3 1
C7 C -0.1077(3) 0.40473(18) 0.81501(17) 0.0304 1.0000 Uani D . . .
N8 N -0.0321(3) 0.30219(13) 0.91144(13) 0.0383 1.0000 Uani D . . .
O9 O 0.043(2) 0.2201(8) 0.8852(3) 0.0538 0.49(3) Uani D P 1 1
O10 O -0.050(2) 0.3088(8) 1.0091(4) 0.0574 0.49(3) Uani D P 1 1
C11 C -0.2203(4) 0.3505(2) 0.7398(2) 0.0401 1.0000 Uani . . . .
C12 C -0.2273(4) 0.4839(2) 0.8683(2) 0.0386 1.0000 Uani . . . .
C103 C 0.2099(13) 0.5506(11) 0.7887(5) 0.0323 0.37(3) Uani D P 3 2
C105 C 0.0678(4) 0.5696(9) 0.6323(6) 0.0322 0.37(3) Uani D P 3 2
C106 C 0.2481(10) 0.4187(2) 0.6981(11) 0.0342 0.37(3) Uani D P 3 2
O109 O -0.023(3) 0.2053(5) 0.8970(7) 0.0665 0.51(3) Uani D P 1 2
O110 O 0.021(3) 0.3247(4) 0.9958(8) 0.0567 0.51(3) Uani D P 1 2
Br201 Br 0.11029(4) 1.13200(3) 0.57872(2) 0.0472 1.0000 Uani D . . .
C202 C 0.30467(17) 1.04404(10) 0.67272(9) 0.0359 1.0000 Uani D . . .
C203 C 0.3035(8) 1.0130(9) 0.80430(17) 0.0375 0.53(2) Uani D P 4 1
C204 C 0.4882(2) 0.96119(15) 0.76123(13) 0.0302 1.0000 Uani D . . .
C205 C 0.5165(4) 1.0807(5) 0.6636(6) 0.0358 0.53(2) Uani D P 4 1
C206 C 0.3639(11) 0.9163(4) 0.6807(7) 0.0363 0.53(2) Uani D P 4 1
C207 C 0.6498(3) 0.89691(18) 0.82944(16) 0.0305 1.0000 Uani D . . .
N208 N 0.5522(3) 0.79537(14) 0.92639(13) 0.0386 1.0000 Uani D . . .
O209 O 0.482(2) 0.7127(8) 0.9007(3) 0.0545 0.49(3) Uani D P 2 1
O210 O 0.546(2) 0.8036(8) 1.0233(4) 0.0561 0.49(3) Uani D P 2 1
C211 C 0.7815(4) 0.8409(2) 0.7570(2) 0.0402 1.0000 Uani . . . .
C212 C 0.7559(4) 0.9773(2) 0.8816(2) 0.0391 1.0000 Uani . . . .
C303 C 0.3372(11) 1.0435(9) 0.7962(4) 0.0354 0.47(2) Uani D P 4 2
C305 C 0.5213(3) 1.0583(8) 0.6432(5) 0.0374 0.47(2) Uani D P 4 2
C306 C 0.3256(11) 0.90830(17) 0.7091(9) 0.0364 0.47(2) Uani D P 4 2
O309 O 0.547(2) 0.6980(5) 0.9131(7) 0.0719 0.51(3) Uani D P 2 2
O310 O 0.479(2) 0.8191(4) 1.0101(8) 0.0576 0.51(3) Uani D P 2 2
H31 H 0.2143 0.5855 0.8301 0.0430 0.63(3) Uiso R P 3 1
H32 H 0.3244 0.4643 0.8421 0.0429 0.63(3) Uiso R P 3 1
H51 H 0.0304 0.6609 0.6737 0.0408 0.63(3) Uiso R P 3 1
H52 H 0.0143 0.5935 0.5796 0.0411 0.63(3) Uiso R P 3 1
H61 H 0.3027 0.3634 0.7070 0.0427 0.63(3) Uiso R P 3 1
H62 H 0.1758 0.4153 0.6003 0.0430 0.63(3) Uiso R P 3 1
H111 H -0.3302 0.3045 0.7832 0.0595 1.0000 Uiso R . . .
H112 H -0.2665 0.4123 0.6763 0.0592 1.0000 Uiso R . . .
H113 H -0.1385 0.2997 0.7084 0.0596 1.0000 Uiso R . . .
H121 H -0.3297 0.4378 0.9176 0.0575 1.0000 Uiso R . . .
H122 H -0.1502 0.5181 0.9123 0.0577 1.0000 Uiso R . . .
H123 H -0.2808 0.5447 0.8081 0.0573 1.0000 Uiso R . . .
H1031 H 0.1610 0.6228 0.8015 0.0387 0.37(3) Uiso R P 3 2
H1032 H 0.2899 0.5111 0.8499 0.0391 0.37(3) Uiso R P 3 2
H1051 H 0.0079 0.6450 0.6313 0.0389 0.37(3) Uiso R P 3 2
H1052 H 0.0359 0.5470 0.5653 0.0389 0.37(3) Uiso R P 3 2
H1061 H 0.3325 0.3710 0.7509 0.0410 0.37(3) Uiso R P 3 2
H1062 H 0.2296 0.3838 0.6369 0.0412 0.37(3) Uiso R P 3 2
H2031 H 0.3195 1.0768 0.8384 0.0449 0.53(2) Uiso R P 4 1
H2032 H 0.2090 0.9563 0.8499 0.0447 0.53(2) Uiso R P 4 1
H2051 H 0.5432 1.1522 0.6835 0.0427 0.53(2) Uiso R P 4 1
H2052 H 0.5943 1.0797 0.5949 0.0433 0.53(2) Uiso R P 4 1
H2061 H 0.2696 0.8547 0.7169 0.0431 0.53(2) Uiso R P 4 1
H2062 H 0.4277 0.9028 0.6135 0.0426 0.53(2) Uiso R P 4 1
H2111 H 0.8741 0.7924 0.8025 0.0600 1.0000 Uiso R . . .
H2112 H 0.8454 0.9022 0.6953 0.0597 1.0000 Uiso R . . .
H2113 H 0.7083 0.7923 0.7241 0.0603 1.0000 Uiso R . . .
H2121 H 0.8493 0.9331 0.9316 0.0590 1.0000 Uiso R . . .
H2122 H 0.6690 1.0122 0.9266 0.0586 1.0000 Uiso R . . .
H2123 H 0.8207 1.0401 0.8200 0.0588 1.0000 Uiso R . . .
H3031 H 0.3835 1.1158 0.8067 0.0430 0.47(2) Uiso R P 4 2
H3032 H 0.2418 1.0047 0.8569 0.0430 0.47(2) Uiso R P 4 2
H3051 H 0.5812 1.1333 0.6413 0.0449 0.47(2) Uiso R P 4 2
H3052 H 0.5732 1.0324 0.5791 0.0447 0.47(2) Uiso R P 4 2
H3061 H 0.2260 0.8610 0.7609 0.0439 0.47(2) Uiso R P 4 2
H3062 H 0.3631 0.8732 0.6486 0.0440 0.47(2) Uiso R P 4 2

loop_
_atom_site_aniso_label
_atom_site_aniso_U_11
_atom_site_aniso_U_22
_atom_site_aniso_U_33
_atom_site_aniso_U_23
_atom_site_aniso_U_13
_atom_site_aniso_U_12
Br1 0.04109(15) 0.03822(15) 0.04274(15) -0.00589(11) 0.01084(10) -0.00626(10)
C2 0.0330(10) 0.0307(9) 0.0338(9) -0.0079(8) 0.0038(8) -0.0032(8)
C3 0.0335(18) 0.037(2) 0.0334(17) -0.0054(14) -0.0022(14) -0.0057(16)
C4 0.0289(9) 0.0290(9) 0.0286(9) -0.0064(8) -0.0007(7) -0.0003(7)
C5 0.0386(18) 0.0303(17) 0.0308(17) -0.0057(15) 0.0011(14) 0.0023(14)
C6 0.0327(18) 0.0334(17) 0.042(2) -0.0137(15) 0.0009(17) 0.0023(15)
C7 0.0292(10) 0.0271(10) 0.0323(10) -0.0048(8) -0.0019(8) 0.0003(8)
N8 0.0373(10) 0.0328(10) 0.0395(10) -0.0013(8) -0.0073(8) -0.0015(8)
O9 0.058(4) 0.037(3) 0.061(3) -0.005(2) -0.007(3) 0.015(3)
O10 0.059(5) 0.074(3) 0.033(2) -0.005(2) -0.010(2) 0.011(3)
C11 0.0364(12) 0.0407(13) 0.0435(13) -0.0117(10) -0.0077(10) -0.0040(10)
C12 0.0367(12) 0.0355(12) 0.0412(12) -0.0098(10) 0.0077(10) 0.0009(9)
C103 0.032(3) 0.032(3) 0.032(2) -0.008(2) -0.001(2) -0.001(2)
C105 0.035(2) 0.034(3) 0.027(2) -0.009(2) 0.002(2) -0.001(2)
C106 0.028(2) 0.032(2) 0.040(3) -0.009(2) 0.002(2) 0.002(2)
O109 0.074(5) 0.030(2) 0.096(4) -0.012(2) -0.046(3) 0.003(3)
O110 0.068(5) 0.058(3) 0.042(3) -0.008(2) -0.020(3) 0.006(3)
Br201 0.04816(17) 0.04618(16) 0.04293(15) -0.00424(12) -0.01384(11) 0.00517(12)
C202 0.0406(10) 0.0345(10) 0.0324(9) -0.0087(8) -0.0060(8) 0.0026(8)
C203 0.040(2) 0.037(2) 0.0330(19) -0.0069(16) -0.0014(17) 0.0042(19)
C204 0.0339(10) 0.0298(9) 0.0266(9) -0.0081(8) 0.0000(7) -0.0010(8)
C205 0.043(2) 0.031(2) 0.032(2) -0.0065(18) -0.0063(17) -0.0026(17)
C206 0.039(2) 0.035(2) 0.036(2) -0.0120(16) -0.0055(19) -0.0004(17)
C207 0.0347(11) 0.0267(10) 0.0269(9) -0.0041(8) 0.0027(8) -0.0007(8)
N208 0.0416(10) 0.0331(10) 0.0348(10) -0.0024(8) 0.0063(8) 0.0014(8)
O209 0.069(4) 0.038(3) 0.052(3) -0.008(2) 0.004(3) -0.021(3)
O210 0.062(5) 0.068(3) 0.030(2) -0.005(2) 0.009(2) -0.009(3)
C211 0.0395(13) 0.0417(13) 0.0366(11) -0.0088(10) 0.0044(10) 0.0043(10)
C212 0.0434(13) 0.0348(12) 0.0387(12) -0.0086(10) -0.0096(10) -0.0002(10)
C303 0.041(2) 0.033(2) 0.034(2) -0.0131(18) -0.0052(19) 0.004(2)
C305 0.045(2) 0.036(2) 0.028(2) -0.0042(19) -0.0020(18) -0.004(2)
C306 0.037(2) 0.035(2) 0.036(2) -0.0088(18) -0.001(2) -0.0015(19)
O309 0.076(5) 0.031(2) 0.097(4) -0.011(2) 0.048(3) -0.003(3)
O310 0.069(5) 0.059(3) 0.039(3) -0.012(2) 0.022(3) -0.008(3)

loop_
_atom_type_symbol
_atom_type_scat_dispersion_real
_atom_type_scat_dispersion_imag
_atom_type_scat_Cromer_Mann_a1
_atom_type_scat_Cromer_Mann_b1
_atom_type_scat_Cromer_Mann_a2
_atom_type_scat_Cromer_Mann_b2
_atom_type_scat_Cromer_Mann_a3
_atom_type_scat_Cromer_Mann_b3
_atom_type_scat_Cromer_Mann_a4
_atom_type_scat_Cromer_Mann_b4
_atom_type_scat_Cromer_Mann_c
_atom_type_scat_source
C 0.0181 0.0091 2.3100 20.8439 1.0200 10.2075 1.5886 0.5687 0.8650 51.6512 0.2156 'International Tables Vol C 4.2.6.8 and 6.1.1.4'
H 0.0000 0.0000 0.4930 10.5109 0.3229 26.1257 0.1402 3.1424 0.0408 57.7998 0.0030 'International Tables Vol C 4.2.6.8 and 6.1.1.4'
N 0.0311 0.0180 12.2126 0.0057 3.1322 9.8933 2.0125 28.9975 1.1663 0.5826 -11.5290 'International Tables Vol C 4.2.6.8 and 6.1.1.4'
O 0.0492 0.0322 3.0485 13.2771 2.2868 5.7011 1.5463 0.3239 0.8670 32.9089 0.2508 'International Tables Vol C 4.2.6.8 and 6.1.1.4'
Br -0.6763 1.2805 17.1789 2.1723 5.2358 16.5796 5.6377 0.2609 3.9851 41.4328 2.9557 'International Tables Vol C 4.2.6.8 and 6.1.1.4'

loop_
_geom_angle_atom_site_label_1
_geom_angle_atom_site_label_2
_geom_angle_atom_site_label_3
_geom_angle
_geom_angle_publ_flag
Br1 C2 C3 125.69(4) yes
Br1 C2 C5 125.55(4) yes
C3 C2 C5 89.50(5) yes
Br1 C2 C6 125.62(4) yes
C3 C2 C6 89.47(5) yes
C5 C2 C6 89.51(5) yes
Br1 C2 C103 125.66(4) yes
Br1 C2 C105 125.57(4) yes
C103 C2 C105 89.48(5) yes
Br1 C2 C106 125.65(4) yes
C103 C2 C106 89.48(5) yes
C105 C2 C106 89.50(5) yes
C2 C3 C4 72.23(5) yes
C2 C3 H31 117.6 no
C4 C3 H31 117.4 no
C2 C3 H32 117.5 no
C4 C3 H32 116.6 no
H31 C3 H32 111.0 no
C3 C4 C5 88.05(5) yes
C3 C4 C6 88.07(5) yes
C5 C4 C6 88.03(5) yes
C3 C4 C7 128.39(13) yes
C5 C4 C7 123.60(13) yes
C6 C4 C7 127.81(13) yes
C7 C4 C103 127.51(13) yes
C7 C4 C105 123.62(13) yes
C103 C4 C105 88.05(5) yes
C7 C4 C106 128.66(13) yes
C103 C4 C106 88.06(5) yes
C105 C4 C106 88.06(5) yes
C2 C5 C4 72.28(5) yes
C2 C5 H51 116.3 no
C4 C5 H51 118.4 no
C2 C5 H52 116.2 no
C4 C5 H52 119.5 no
H51 C5 H52 109.8 no
C2 C6 C4 72.25(5) yes
C2 C6 H61 117.3 no
C4 C6 H61 117.3 no
C2 C6 H62 117.0 no
C4 C6 H62 118.2 no
H61 C6 H62 110.4 no
C4 C7 N8 104.73(16) yes
C4 C7 C11 111.16(17) yes
N8 C7 C11 107.72(16) yes
C4 C7 C12 111.21(17) yes
N8 C7 C12 108.90(15) yes
C11 C7 C12 112.7(2) yes
C7 N8 O9 117.96(5) yes
C7 N8 O10 118.02(5) yes
O9 N8 O10 124.02(5) yes
C7 N8 O109 117.98(5) yes
C7 N8 O110 117.96(5) yes
O109 N8 O110 123.99(5) yes
C7 C11 H111 111.3 no
C7 C11 H112 110.3 no
H111 C11 H112 108.0 no
C7 C11 H113 109.8 no
H111 C11 H113 109.5 no
H112 C11 H113 108.0 no
C7 C12 H121 109.5 no
C7 C12 H122 109.9 no
H121 C12 H122 109.3 no
C7 C12 H123 108.6 no
H121 C12 H123 108.8 no
H122 C12 H123 110.6 no
C2 C103 C4 72.23(5) yes
C2 C103 H1031 117.9 no
C4 C103 H1031 118.2 no
C2 C103 H1032 118.2 no
C4 C103 H1032 116.6 no
H1031 C103 H1032 109.7 no
C2 C105 C4 72.29(5) yes
C2 C105 H1051 116.9 no
C4 C105 H1051 118.4 no
C2 C105 H1052 117.0 no
C4 C105 H1052 118.0 no
H1051 C105 H1052 110.0 no
C2 C106 C4 72.25(5) yes
C2 C106 H1061 117.3 no
C4 C106 H1061 117.6 no
C2 C106 H1062 117.6 no
C4 C106 H1062 117.9 no
H1061 C106 H1062 109.9 no
Br201 C202 C203 125.66(4) yes
Br201 C202 C205 125.60(4) yes
C203 C202 C205 89.48(5) yes
Br201 C202 C206 125.62(4) yes
C203 C202 C206 89.49(5) yes
C205 C202 C206 89.48(5) yes
Br201 C202 C303 125.65(4) yes
Br201 C202 C305 125.60(4) yes
C303 C202 C305 89.47(5) yes
Br201 C202 C306 125.64(4) yes
C303 C202 C306 89.50(5) yes
C305 C202 C306 89.48(5) yes
C202 C203 C204 72.23(5) yes
C202 C203 H2031 118.7 no
C204 C203 H2031 117.2 no
C202 C203 H2032 118.0 no
C204 C203 H2032 116.6 no
H2031 C203 H2032 109.9 no
C203 C204 C205 88.06(5) yes
C203 C204 C206 88.05(5) yes
C205 C204 C206 88.05(5) yes
C203 C204 C207 129.09(13) yes
C205 C204 C207 123.24(13) yes
C206 C204 C207 127.44(13) yes
C207 C204 C303 128.13(13) yes
C207 C204 C305 123.11(13) yes
C303 C204 C305 88.06(5) yes
C207 C204 C306 128.52(13) yes
C303 C204 C306 88.05(5) yes
C305 C204 C306 88.06(5) yes
C202 C205 C204 72.30(5) yes
C202 C205 H2051 115.7 no
C204 C205 H2051 118.9 no
C202 C205 H2052 118.3 no
C204 C205 H2052 117.3 no
H2051 C205 H2052 110.1 no
C202 C206 C204 72.25(5) yes
C202 C206 H2061 116.0 no
C204 C206 H2061 117.2 no
C202 C206 H2062 117.5 no
C204 C206 H2062 117.5 no
H2061 C206 H2062 111.4 no
C204 C207 N208 105.00(16) yes
C204 C207 C211 111.10(17) yes
N208 C207 C211 107.43(16) yes
C204 C207 C212 111.40(17) yes
N208 C207 C212 109.06(15) yes
C211 C207 C212 112.5(2) yes
C207 N208 O209 117.95(5) yes
C207 N208 O210 118.01(5) yes
O209 N208 O210 124.01(5) yes
C207 N208 O309 117.98(5) yes
C207 N208 O310 117.97(5) yes
O309 N208 O310 123.99(5) yes
C207 C211 H2111 111.0 no
C207 C211 H2112 109.7 no
H2111 C211 H2112 109.7 no
C207 C211 H2113 109.7 no
H2111 C211 H2113 108.5 no
H2112 C211 H2113 108.2 no
C207 C212 H2121 110.5 no
C207 C212 H2122 110.8 no
H2121 C212 H2122 108.0 no
C207 C212 H2123 108.8 no
H2121 C212 H2123 109.2 no
H2122 C212 H2123 109.4 no
C202 C303 C204 72.24(5) yes
C202 C303 H3031 117.2 no
C204 C303 H3031 117.1 no
C202 C303 H3032 118.3 no
C204 C303 H3032 116.2 no
H3031 C303 H3032 111.0 no
C202 C305 C204 72.29(5) yes
C202 C305 H3051 117.5 no
C204 C305 H3051 118.4 no
C202 C305 H3052 117.6 no
C204 C305 H3052 116.9 no
H3051 C305 H3052 109.9 no
C202 C306 C204 72.25(5) yes
C202 C306 H3061 117.5 no
C204 C306 H3061 118.4 no
C202 C306 H3062 116.5 no
C204 C306 H3062 117.0 no
H3061 C306 H3062 110.7 no

loop_
_geom_bond_atom_site_label_1
_geom_bond_atom_site_label_2
_geom_bond_distance
_geom_bond_publ_flag
Br1 C2 1.9344(12) yes
C2 C3 1.5391(16) yes
C2 C5 1.5369(16) yes
C2 C6 1.5384(16) yes
C2 C103 1.5388(16) yes
C2 C105 1.5374(16) yes
C2 C106 1.5384(16) yes
C3 C4 1.5579(15) yes
C3 H31 0.976 no
C3 H32 0.961 no
C4 C5 1.5581(15) yes
C4 C6 1.5581(15) yes
C4 C7 1.522(2) yes
C4 C7 1.522(2) yes
C4 C103 1.5584(15) yes
C4 C105 1.5575(15) yes
C4 C106 1.5581(15) yes
C5 H51 0.966 no
C5 H52 0.976 no
C6 H61 0.974 no
C6 H62 0.968 no
C7 N8 1.538(2) yes
C7 C11 1.523(3) yes
C7 C12 1.512(3) yes
N8 O9 1.217(5) yes
N8 O10 1.216(5) yes
N8 O109 1.207(5) yes
N8 O110 1.219(5) yes
C11 H111 0.974 no
C11 H112 0.968 no
C11 H113 0.970 no
C12 H121 0.963 no
C12 H122 0.955 no
C12 H123 0.958 no
C103 H1031 0.968 no
C103 H1032 0.969 no
C105 H1051 0.980 no
C105 H1052 0.971 no
C106 H1061 0.958 no
C106 H1062 0.970 no
Br201 C202 1.9362(14) yes
C202 C203 1.5389(16) yes
C202 C205 1.5378(16) yes
C202 C206 1.5384(16) yes
C202 C303 1.5386(16) yes
C202 C305 1.5382(16) yes
C202 C306 1.5384(16) yes
C203 C204 1.5588(15) yes
C203 H2031 0.970 no
C203 H2032 0.965 no
C204 C205 1.5573(15) yes
C204 C206 1.5585(15) yes
C204 C207 1.517(3) yes
C204 C207 1.517(3) yes
C204 C303 1.5586(15) yes
C204 C305 1.5573(15) yes
C204 C306 1.5585(15) yes
C205 H2051 0.966 no
C205 H2052 0.973 no
C206 H2061 0.968 no
C206 H2062 0.964 no
C207 N208 1.538(2) yes
C207 C211 1.520(3) yes
C207 C212 1.510(3) yes
N208 O209 1.221(5) yes
N208 O210 1.213(5) yes
N208 O309 1.207(5) yes
N208 O310 1.220(5) yes
C211 H2111 0.957 no
C211 H2112 0.962 no
C211 H2113 0.958 no
C212 H2121 0.968 no
C212 H2122 0.966 no
C212 H2123 0.974 no
C303 H3031 0.959 no
C303 H3032 0.972 no
C305 H3051 0.974 no
C305 H3052 0.971 no
C306 H3061 0.968 no
C306 H3062 0.971 no

loop_
_geom_hbond_atom_site_label_D
_geom_hbond_atom_site_label_H
_geom_hbond_atom_site_label_A
_geom_hbond_site_symmetry_A
_geom_hbond_angle_DHA
_geom_hbond_distance_DH
_geom_hbond_distance_HA
_geom_hbond_distance_DA
_geom_hbond_publ_flag
C12 H121 O209 2_567 156 0.96 2.57 3.469(6) yes
C211 H2111 O110 2_667 149 0.96 2.59 3.448(6) yes
C212 H2121 O9 2_667 154 0.97 2.58 3.479(6) yes
C212 H2122 O310 2_677 155 0.97 2.54 3.436(6) yes
